data_4106108
loop_
_publ_author_name
'Anton Granzhan'
'Cl\'ement Schouwey'
'Thomas Riis-Johannessen'
'Rosario Scopelliti'
'Kay Severin'

_publ_section_title
;
 Connection of Metallamacrocycles via Dynamic Covalent Chemistry: A
 Versatile Method for the Synthesis of Molecular Cages
;
_journal_name_full 'Journal of the American Chemical Society'
_journal_page_first 7106
_journal_page_last 7115
_journal_paper_doi 10.1021/ja200580x
_journal_volume 133
_journal_year 2011
_chemical_formula_moiety 'C63 H57 N3 O9 Ru3, C H Cl3'
_chemical_formula_sum 'C64 H58 Cl3 N3 O9 Ru3'
_chemical_formula_weight 1422.69
_chemical_name_systematic
; 
 ? 
;
_space_group_IT_number 2
_symmetry_cell_setting triclinic
_symmetry_space_group_name_Hall '-P 1'
_symmetry_space_group_name_H-M 'P -1'
_atom_sites_solution_hydrogens geom
_atom_sites_solution_primary direct
_atom_sites_solution_secondary difmap
_audit_creation_method SHELXL-97
_cell_angle_alpha 93.476(4)
_cell_angle_beta 96.109(4)
_cell_angle_gamma 114.941(5)
_cell_formula_units_Z 2
_cell_length_a 11.7185(6)
_cell_length_b 13.5985(8)
_cell_length_c 21.1648(8)
_cell_measurement_reflns_used 16268
_cell_measurement_temperature 140(2)
_cell_measurement_theta_max 28.6450
_cell_measurement_theta_min 2.9180
_cell_volume 3019.9(3)
_computing_cell_refinement
; 
CrysAlisPro, Oxford Diffraction Ltd., 
Version 1.171.33.66 (release 28-04-2010 CrysAlis171 .NET) 
(compiled Apr 28 2010,14:27:37) 
;
_computing_data_collection
; 
CrysAlisPro, Oxford Diffraction Ltd., 
Version 1.171.33.66 (release 28-04-2010 CrysAlis171 .NET) 
(compiled Apr 28 2010,14:27:37) 
;
_computing_data_reduction
; 
CrysAlisPro, Oxford Diffraction Ltd., 
Version 1.171.33.66 (release 28-04-2010 CrysAlis171 .NET) 
(compiled Apr 28 2010,14:27:37) 
;
_computing_molecular_graphics 'Bruker SHELXTL'
_computing_publication_material 'Bruker SHELXTL'
_computing_structure_refinement 'SHELXL-97 (Sheldrick, 1997)'
_computing_structure_solution 'SHELXS-97 (Sheldrick, 1990)'
_diffrn_ambient_temperature 140(2)
_diffrn_detector_area_resol_mean 8.2812
_diffrn_measured_fraction_theta_full 0.985
_diffrn_measured_fraction_theta_max 0.985
_diffrn_measurement_device_type 'Oxford Diffraction, KM4/Sapphire CCD'
_diffrn_measurement_method 'phi and omega scans'
_diffrn_radiation_monochromator graphite
_diffrn_radiation_source 'fine-focus sealed tube'
_diffrn_radiation_type MoK\a
_diffrn_radiation_wavelength 0.71073
_diffrn_reflns_av_R_equivalents 0.0198
_diffrn_reflns_av_sigmaI/netI 0.0194
_diffrn_reflns_limit_h_max 15
_diffrn_reflns_limit_h_min -15
_diffrn_reflns_limit_k_max 17
_diffrn_reflns_limit_k_min -17
_diffrn_reflns_limit_l_max 27
_diffrn_reflns_limit_l_min -27
_diffrn_reflns_number 26161
_diffrn_reflns_theta_full 27.48
_diffrn_reflns_theta_max 27.48
_diffrn_reflns_theta_min 2.92
_exptl_absorpt_coefficient_mu 0.932
_exptl_absorpt_correction_T_max 1.00000
_exptl_absorpt_correction_T_min 0.83428
_exptl_absorpt_correction_type multi-scan
_exptl_absorpt_process_details
; 
CrysAlisPro, Oxford Diffraction Ltd., 
Version 1.171.33.66 (release 28-04-2010 CrysAlis171 .NET) 
(compiled Apr 28 2010,14:27:37) 
empirical absorption correction using spherical harmonics, 
 implemented in SCALE3 ABSPACK scaling algorithm. 
;
_exptl_crystal_colour red
_exptl_crystal_density_diffrn 1.565
_exptl_crystal_description prismatic
_exptl_crystal_F_000 1436
_exptl_crystal_size_max 0.40
_exptl_crystal_size_mid 0.26
_exptl_crystal_size_min 0.17
_platon_squeeze_details ' '
_refine_diff_density_max 0.988
_refine_diff_density_min -0.619
_refine_diff_density_rms 0.086
_refine_ls_extinction_method none
_refine_ls_goodness_of_fit_ref 1.048
_refine_ls_hydrogen_treatment constr
_refine_ls_matrix_type full
_refine_ls_number_parameters 776
_refine_ls_number_reflns 13645
_refine_ls_number_restraints 30
_refine_ls_restrained_S_all 1.056
_refine_ls_R_factor_all 0.0339
_refine_ls_R_factor_gt 0.0303
_refine_ls_shift/su_max 0.002
_refine_ls_shift/su_mean 0.000
_refine_ls_structure_factor_coef Fsqd
_refine_ls_weighting_details 'calc w=1/[\s^2^(Fo^2^)+(0.0578P)^2^+1.9543P] where P=(Fo^2^+2Fc^2^)/3'
_refine_ls_weighting_scheme calc
_refine_ls_wR_factor_gt 0.0864
_refine_ls_wR_factor_ref 0.0885
_reflns_number_gt 12223
_reflns_number_total 13645
_reflns_threshold_expression >2sigma(I)
_cod_data_source_file ja200580x_si_003.cif
_cod_data_source_block agxi36a
_cod_database_code 4106108

loop_
_symmetry_equiv_pos_as_xyz
'x, y, z'
'-x, -y, -z'

loop_
_atom_site_label
_atom_site_type_symbol
_atom_site_fract_x
_atom_site_fract_y
_atom_site_fract_z
_atom_site_U_iso_or_equiv
_atom_site_adp_type
_atom_site_occupancy
_atom_site_symmetry_multiplicity
_atom_site_calc_flag
_atom_site_refinement_flags
_atom_site_disorder_assembly
_atom_site_disorder_group
Ru1 Ru 0.017521(16) 0.151784(14) 0.150034(8) 0.01940(5) Uani 1 1 d . . .
Ru2 Ru 0.470633(16) 0.497251(13) 0.171000(8) 0.01892(5) Uani 1 1 d . . .
Ru3 Ru 0.262499(16) 0.361866(14) 0.377834(8) 0.01992(5) Uani 1 1 d . . .
O1 O 0.29396(15) 0.36322(12) 0.15571(7) 0.0211(3) Uani 1 1 d . . .
O2 O 0.50755(15) 0.38924(13) 0.11456(7) 0.0228(3) Uani 1 1 d . . .
O3 O 0.8915(2) 0.48366(19) 0.06322(12) 0.0534(6) Uani 1 1 d . . .
O4 O 0.35725(14) 0.42432(13) 0.30181(7) 0.0206(3) Uani 1 1 d . . .
O5 O 0.43319(15) 0.35404(13) 0.40425(7) 0.0226(3) Uani 1 1 d . . .
O6 O 0.6077(3) 0.0879(3) 0.58225(16) 0.0879(10) Uani 1 1 d . . .
O7 O 0.10704(15) 0.22745(12) 0.24034(7) 0.0212(3) Uani 1 1 d . . .
O8 O 0.02900(16) 0.02319(13) 0.19063(8) 0.0253(3) Uani 1 1 d . . .
O9 O -0.0606(3) -0.3796(2) 0.38692(13) 0.0627(7) Uani 1 1 d . . .
N1 N 0.20016(18) 0.17847(15) 0.12773(9) 0.0209(4) Uani 1 1 d . . .
N2 N 0.51520(17) 0.41946(15) 0.24798(8) 0.0203(4) Uani 1 1 d . . .
N3 N 0.21276(18) 0.20352(15) 0.33125(9) 0.0215(4) Uani 1 1 d . . .
C1 C 0.3002(2) 0.27639(18) 0.13190(10) 0.0198(4) Uani 1 1 d . . .
C2 C 0.4156(2) 0.28920(18) 0.10677(10) 0.0202(4) Uani 1 1 d . . .
C3 C 0.4200(2) 0.20020(19) 0.07310(10) 0.0239(4) Uani 1 1 d . . .
C4 C 0.3124(2) 0.09767(19) 0.07130(11) 0.0261(5) Uani 1 1 d . . .
H4 H 0.3128 0.0338 0.0507 0.031 Uiso 1 1 calc R . .
C5 C 0.2099(2) 0.08977(18) 0.09844(11) 0.0251(4) Uani 1 1 d . . .
H5 H 0.1413 0.0196 0.0972 0.030 Uiso 1 1 calc R . .
C6 C 0.5263(2) 0.2103(2) 0.03748(11) 0.0246(4) Uani 1 1 d . . .
C7 C 0.6449(2) 0.3003(2) 0.04891(11) 0.0276(5) Uani 1 1 d . . .
H7 H 0.6612 0.3562 0.0825 0.033 Uiso 1 1 calc R . .
C8 C 0.7400(2) 0.3098(2) 0.01183(12) 0.0314(5) Uani 1 1 d . . .
C9 C 0.7183(3) 0.2298(3) -0.03743(13) 0.0373(6) Uani 1 1 d . . .
H9 H 0.7830 0.2367 -0.0627 0.045 Uiso 1 1 calc R . .
C10 C 0.6019(3) 0.1398(2) -0.04957(13) 0.0377(6) Uani 1 1 d . . .
H10 H 0.5864 0.0846 -0.0835 0.045 Uiso 1 1 calc R . .
C11 C 0.5070(3) 0.1293(2) -0.01249(12) 0.0323(5) Uani 1 1 d . . .
H11 H 0.4278 0.0663 -0.0211 0.039 Uiso 1 1 calc R . .
C12 C 0.8620(3) 0.4067(3) 0.02301(14) 0.0393(6) Uani 1 1 d . . .
H12 H 0.9234 0.4095 -0.0036 0.047 Uiso 1 1 calc R . .
C13 C 0.4539(2) 0.40227(17) 0.29955(10) 0.0195(4) Uani 1 1 d . . .
C14 C 0.4978(2) 0.36371(17) 0.35546(10) 0.0205(4) Uani 1 1 d . . .
C15 C 0.6066(2) 0.34686(19) 0.35638(10) 0.0236(4) Uani 1 1 d . . .
C16 C 0.6654(2) 0.3624(2) 0.30029(11) 0.0266(5) Uani 1 1 d . . .
H16 H 0.7380 0.3485 0.2986 0.032 Uiso 1 1 calc R . .
C17 C 0.6191(2) 0.39731(19) 0.24871(11) 0.0247(4) Uani 1 1 d . . .
H17 H 0.6605 0.4066 0.2118 0.030 Uiso 1 1 calc R . .
C18 C 0.6643(2) 0.3160(2) 0.41326(11) 0.0257(5) Uani 1 1 d . . .
C19 C 0.5915(3) 0.2373(2) 0.44935(12) 0.0339(5) Uani 1 1 d . . .
H19 H 0.5015 0.2035 0.4387 0.041 Uiso 1 1 calc R . .
C20 C 0.6490(3) 0.2070(2) 0.50126(13) 0.0392(6) Uani 1 1 d . . .
C21 C 0.7805(3) 0.2570(3) 0.51801(13) 0.0386(6) Uani 1 1 d . . .
H21 H 0.8197 0.2349 0.5524 0.046 Uiso 1 1 calc R . .
C22 C 0.8538(3) 0.3391(3) 0.48433(13) 0.0366(6) Uani 1 1 d . . .
H22 H 0.9433 0.3761 0.4967 0.044 Uiso 1 1 calc R . .
C23 C 0.7961(2) 0.3677(2) 0.43207(12) 0.0323(5) Uani 1 1 d . . .
H23 H 0.8474 0.4234 0.4088 0.039 Uiso 1 1 calc R . .
C24 C 0.5683(4) 0.1244(3) 0.53895(19) 0.0636(10) Uani 1 1 d . . .
H24 H 0.4788 0.0979 0.5285 0.076 Uiso 1 1 calc R . .
C25 C 0.1429(2) 0.16509(17) 0.27329(10) 0.0204(4) Uani 1 1 d . . .
C26 C 0.0993(2) 0.05265(18) 0.24721(11) 0.0231(4) Uani 1 1 d . . .
C27 C 0.1256(2) -0.01845(19) 0.28338(12) 0.0278(5) Uani 1 1 d . . .
C28 C 0.2008(2) 0.0256(2) 0.34423(12) 0.0302(5) Uani 1 1 d . . .
H28 H 0.2226 -0.0203 0.3702 0.036 Uiso 1 1 calc R . .
C29 C 0.2419(2) 0.1327(2) 0.36559(11) 0.0273(5) Uani 1 1 d . . .
H29 H 0.2933 0.1600 0.4062 0.033 Uiso 1 1 calc R . .
C30 C 0.0741(2) -0.1367(2) 0.26072(13) 0.0311(5) Uani 1 1 d . . .
C31 C 0.0351(3) -0.2124(2) 0.30486(14) 0.0348(6) Uani 1 1 d . . .
H31 H 0.0420 -0.1877 0.3487 0.042 Uiso 1 1 calc R . .
C32 C -0.0144(3) -0.3251(2) 0.28481(15) 0.0393(6) Uani 1 1 d . . .
C33 C -0.0236(3) -0.3609(2) 0.22122(16) 0.0432(7) Uani 1 1 d . . .
H33 H -0.0555 -0.4369 0.2079 0.052 Uiso 1 1 calc R . .
C34 C 0.0131(3) -0.2876(2) 0.17698(15) 0.0426(7) Uani 1 1 d . . .
H34 H 0.0053 -0.3129 0.1332 0.051 Uiso 1 1 calc R . .
C35 C 0.0618(3) -0.1757(2) 0.19686(14) 0.0376(6) Uani 1 1 d . . .
H35 H 0.0871 -0.1253 0.1662 0.045 Uiso 1 1 calc R . .
C36 C -0.0551(3) -0.4029(3) 0.33165(18) 0.0487(8) Uani 1 1 d . . .
H36 H -0.0791 -0.4775 0.3176 0.058 Uiso 1 1 calc R . .
C37 C -0.0254(2) 0.1866(2) 0.05418(11) 0.0311(5) Uani 1 1 d . . .
C38 C -0.0299(2) 0.2666(2) 0.09848(11) 0.0270(5) Uani 1 1 d . . .
H38 H 0.0186 0.3419 0.0951 0.032 Uiso 1 1 calc R . .
C39 C -0.1063(2) 0.2349(2) 0.14776(11) 0.0284(5) Uani 1 1 d . . .
C40 C -0.1811(2) 0.1222(2) 0.15174(13) 0.0332(5) Uani 1 1 d . . .
H40 H -0.2354 0.1007 0.1835 0.040 Uiso 1 1 calc R . .
C41 C -0.1746(2) 0.0418(2) 0.10833(14) 0.0353(6) Uani 1 1 d . . .
C42 C -0.0995(2) 0.0750(2) 0.05883(12) 0.0338(6) Uani 1 1 d . . .
H42 H -0.0989 0.0213 0.0282 0.041 Uiso 1 1 calc R . .
C43 C 0.0614(3) 0.2213(3) 0.00419(14) 0.0492(8) Uani 1 1 d . . .
H43A H 0.1002 0.1707 -0.0014 0.074 Uiso 1 1 calc R . .
H43B H 0.1282 0.2952 0.0178 0.074 Uiso 1 1 calc R . .
H43C H 0.0122 0.2205 -0.0365 0.074 Uiso 1 1 calc R . .
C44 C -0.1040(3) 0.3206(3) 0.19606(14) 0.0427(7) Uani 1 1 d . . .
H44A H -0.0161 0.3751 0.2095 0.064 Uiso 1 1 calc R . .
H44B H -0.1399 0.2868 0.2333 0.064 Uiso 1 1 calc R . .
H44C H -0.1547 0.3561 0.1771 0.064 Uiso 1 1 calc R . .
C45 C -0.2384(3) -0.0776(3) 0.1193(2) 0.0568(9) Uani 1 1 d . . .
H45A H -0.2710 -0.1233 0.0780 0.085 Uiso 1 1 calc R . .
H45B H -0.3090 -0.0895 0.1435 0.085 Uiso 1 1 calc R . .
H45C H -0.1764 -0.0971 0.1435 0.085 Uiso 1 1 calc R . .
C46 C 0.3788(2) 0.60423(19) 0.15808(13) 0.0288(5) Uani 1 1 d . . .
C47 C 0.4431(3) 0.6049(2) 0.10477(12) 0.0298(5) Uani 1 1 d . . .
H47 H 0.3986 0.5913 0.0626 0.036 Uiso 1 1 calc R . .
C48 C 0.5733(3) 0.62565(19) 0.11398(12) 0.0302(5) Uani 1 1 d . . .
C49 C 0.6412(2) 0.65090(19) 0.17688(13) 0.0310(5) Uani 1 1 d . . .
H49 H 0.7287 0.6660 0.1831 0.037 Uiso 1 1 calc R . .
C50 C 0.5793(3) 0.65381(19) 0.23036(12) 0.0316(5) Uani 1 1 d . . .
C51 C 0.4482(3) 0.63115(19) 0.22043(12) 0.0301(5) Uani 1 1 d . . .
H51 H 0.4066 0.6341 0.2562 0.036 Uiso 1 1 calc R . .
C52 C 0.2367(3) 0.5670(2) 0.15022(16) 0.0404(6) Uani 1 1 d . . .
H52A H 0.2184 0.6297 0.1604 0.061 Uiso 1 1 calc R . .
H52B H 0.1998 0.5121 0.1792 0.061 Uiso 1 1 calc R . .
H52C H 0.1998 0.5351 0.1059 0.061 Uiso 1 1 calc R . .
C53 C 0.6390(3) 0.6153(2) 0.05837(15) 0.0445(7) Uani 1 1 d . . .
H53A H 0.7145 0.6839 0.0578 0.067 Uiso 1 1 calc R . .
H53B H 0.5807 0.5994 0.0184 0.067 Uiso 1 1 calc R . .
H53C H 0.6647 0.5559 0.0627 0.067 Uiso 1 1 calc R . .
C54 C 0.6482(3) 0.6737(3) 0.29705(15) 0.0490(8) Uani 1 1 d . . .
H54A H 0.7118 0.6445 0.2979 0.074 Uiso 1 1 calc R . .
H54B H 0.5873 0.6372 0.3259 0.074 Uiso 1 1 calc R . .
H54C H 0.6906 0.7523 0.3110 0.074 Uiso 1 1 calc R . .
C55 C 0.0643(2) 0.3056(2) 0.39346(12) 0.0316(5) Uani 1 1 d . . .
C56 C 0.1001(2) 0.4007(2) 0.36250(12) 0.0305(5) Uani 1 1 d . . .
H56 H 0.0497 0.4001 0.3241 0.037 Uiso 1 1 calc R . .
C57 C 0.2101(2) 0.4976(2) 0.38762(11) 0.0283(5) Uani 1 1 d . . .
C58 C 0.2844(2) 0.4990(2) 0.44488(11) 0.0272(5) Uani 1 1 d . . .
H58 H 0.3570 0.5641 0.4625 0.033 Uiso 1 1 calc R . .
C59 C 0.2505(2) 0.4025(2) 0.47670(11) 0.0269(5) Uani 1 1 d . . .
C60 C 0.1400(2) 0.3077(2) 0.45100(11) 0.0288(5) Uani 1 1 d . . .
H60 H 0.1159 0.2442 0.4726 0.035 Uiso 1 1 calc R . .
C61 C -0.0484(3) 0.2015(3) 0.36469(14) 0.0415(7) Uani 1 1 d . . .
H61A H -0.1243 0.1973 0.3822 0.062 Uiso 1 1 calc R . .
H61B H -0.0323 0.1388 0.3750 0.062 Uiso 1 1 calc R . .
H61C H -0.0621 0.2006 0.3181 0.062 Uiso 1 1 calc R . .
C62 C 0.2505(3) 0.5944(2) 0.35056(13) 0.0381(6) Uani 1 1 d . . .
H62A H 0.2069 0.6392 0.3618 0.057 Uiso 1 1 calc R . .
H62B H 0.2284 0.5693 0.3046 0.057 Uiso 1 1 calc R . .
H62C H 0.3427 0.6380 0.3610 0.057 Uiso 1 1 calc R . .
C63 C 0.3347(3) 0.4012(2) 0.53472(11) 0.0346(6) Uani 1 1 d . . .
H63A H 0.2987 0.4102 0.5732 0.052 Uiso 1 1 calc R . .
H63B H 0.4197 0.4611 0.5366 0.052 Uiso 1 1 calc R . .
H63C H 0.3408 0.3314 0.5324 0.052 Uiso 1 1 calc R . .
Cl1A Cl 0.62913(17) 1.06395(18) 0.30971(10) 0.0574(7) Uani 0.646(8) 1 d PD A 1
Cl2A Cl 0.4314(2) 1.0648(2) 0.21730(10) 0.0605(7) Uani 0.646(8) 1 d PD A 1
Cl3A Cl 0.4260(5) 0.86263(19) 0.24763(15) 0.0959(12) Uani 0.646(8) 1 d PD A 1
Cl1B Cl 0.6200(7) 1.0203(13) 0.3074(5) 0.249(7) Uani 0.354(8) 1 d PD A 2
Cl2B Cl 0.4639(11) 1.0889(7) 0.2283(5) 0.168(4) Uani 0.354(8) 1 d PD A 2
Cl3B Cl 0.3831(7) 0.8659(6) 0.2518(6) 0.166(5) Uani 0.354(8) 1 d PD A 2
C64 C 0.4667(3) 0.9984(3) 0.27867(17) 0.0522(8) Uani 1 1 d D . .
H64 H 0.4154 0.9982 0.3135 0.063 Uiso 1 1 calc R A 1

loop_
_atom_site_aniso_label
_atom_site_aniso_U_11
_atom_site_aniso_U_22
_atom_site_aniso_U_33
_atom_site_aniso_U_23
_atom_site_aniso_U_13
_atom_site_aniso_U_12
Ru1 0.01936(9) 0.01935(9) 0.01887(9) -0.00204(6) -0.00138(6) 0.00926(7)
Ru2 0.02198(9) 0.01787(9) 0.01825(9) 0.00367(6) 0.00385(6) 0.00946(7)
Ru3 0.02024(9) 0.02417(9) 0.01523(8) -0.00011(6) 0.00236(6) 0.00984(7)
O1 0.0227(7) 0.0202(7) 0.0217(7) 0.0009(6) 0.0034(6) 0.0107(6)
O2 0.0258(8) 0.0233(8) 0.0213(7) 0.0024(6) 0.0065(6) 0.0118(6)
O3 0.0424(12) 0.0475(13) 0.0649(15) 0.0018(11) 0.0160(11) 0.0129(10)
O4 0.0224(7) 0.0240(8) 0.0189(7) 0.0033(6) 0.0038(6) 0.0130(6)
O5 0.0238(8) 0.0290(8) 0.0161(7) 0.0022(6) 0.0021(6) 0.0126(7)
O6 0.085(2) 0.100(2) 0.082(2) 0.0619(19) 0.0064(17) 0.0371(19)
O7 0.0255(8) 0.0206(7) 0.0189(7) -0.0006(6) -0.0006(6) 0.0125(6)
O8 0.0280(8) 0.0194(7) 0.0264(8) -0.0017(6) -0.0019(6) 0.0100(6)
O9 0.0623(16) 0.0495(14) 0.0575(16) 0.0223(12) -0.0029(12) 0.0067(12)
N1 0.0233(9) 0.0203(9) 0.0196(8) -0.0022(7) 0.0003(7) 0.0111(7)
N2 0.0221(9) 0.0223(9) 0.0183(8) 0.0038(7) 0.0037(7) 0.0110(7)
N3 0.0233(9) 0.0210(9) 0.0191(8) 0.0033(7) 0.0011(7) 0.0087(7)
C1 0.0227(10) 0.0217(10) 0.0165(9) 0.0008(7) 0.0001(8) 0.0117(8)
C2 0.0240(10) 0.0232(10) 0.0164(9) 0.0025(8) 0.0015(8) 0.0133(9)
C3 0.0264(11) 0.0293(11) 0.0202(10) 0.0011(8) 0.0009(8) 0.0167(9)
C4 0.0306(12) 0.0250(11) 0.0260(11) -0.0045(9) 0.0010(9) 0.0167(10)
C5 0.0277(11) 0.0204(10) 0.0259(11) -0.0030(8) -0.0009(9) 0.0109(9)
C6 0.0297(11) 0.0324(12) 0.0205(10) 0.0032(9) 0.0012(9) 0.0223(10)
C7 0.0327(12) 0.0354(13) 0.0236(11) 0.0070(9) 0.0046(9) 0.0227(11)
C8 0.0313(12) 0.0456(15) 0.0291(12) 0.0130(10) 0.0055(10) 0.0266(12)
C9 0.0459(16) 0.0534(17) 0.0321(13) 0.0122(12) 0.0152(11) 0.0371(14)
C10 0.0471(16) 0.0491(16) 0.0308(13) 0.0002(11) 0.0080(11) 0.0343(14)
C11 0.0377(14) 0.0365(13) 0.0290(12) -0.0009(10) 0.0028(10) 0.0230(11)
C12 0.0370(14) 0.0504(17) 0.0411(15) 0.0159(13) 0.0138(12) 0.0258(13)
C13 0.0216(10) 0.0192(10) 0.0172(9) -0.0001(7) 0.0014(8) 0.0089(8)
C14 0.0233(10) 0.0210(10) 0.0168(9) -0.0004(7) 0.0009(8) 0.0099(8)
C15 0.0260(11) 0.0274(11) 0.0194(10) 0.0023(8) 0.0002(8) 0.0143(9)
C16 0.0258(11) 0.0364(13) 0.0248(11) 0.0036(9) 0.0029(9) 0.0206(10)
C17 0.0262(11) 0.0312(12) 0.0203(10) 0.0040(8) 0.0057(8) 0.0152(10)
C18 0.0313(12) 0.0328(12) 0.0203(10) 0.0012(9) 0.0017(9) 0.0215(10)
C19 0.0365(14) 0.0370(14) 0.0290(12) 0.0076(10) -0.0006(10) 0.0174(11)
C20 0.0478(16) 0.0428(15) 0.0316(13) 0.0108(11) 0.0012(12) 0.0242(13)
C21 0.0495(16) 0.0514(17) 0.0270(12) 0.0063(11) 0.0000(11) 0.0344(14)
C22 0.0340(13) 0.0546(17) 0.0284(12) 0.0010(11) -0.0015(10) 0.0279(13)
C23 0.0317(13) 0.0433(15) 0.0279(12) 0.0045(10) 0.0052(10) 0.0215(11)
C24 0.064(2) 0.066(2) 0.059(2) 0.0324(19) 0.0012(18) 0.0241(19)
C25 0.0203(10) 0.0202(10) 0.0211(10) 0.0025(8) 0.0039(8) 0.0088(8)
C26 0.0218(10) 0.0218(10) 0.0247(10) 0.0012(8) 0.0021(8) 0.0089(9)
C27 0.0282(12) 0.0216(11) 0.0327(12) 0.0055(9) 0.0027(9) 0.0100(9)
C28 0.0333(13) 0.0278(12) 0.0317(12) 0.0114(10) 0.0015(10) 0.0150(10)
C29 0.0274(11) 0.0301(12) 0.0231(11) 0.0082(9) -0.0006(9) 0.0116(10)
C30 0.0299(12) 0.0272(12) 0.0393(13) 0.0067(10) 0.0014(10) 0.0158(10)
C31 0.0313(13) 0.0287(13) 0.0416(14) 0.0080(11) -0.0008(11) 0.0111(10)
C32 0.0330(13) 0.0334(14) 0.0536(17) 0.0146(12) -0.0001(12) 0.0165(11)
C33 0.0389(15) 0.0291(14) 0.0603(19) 0.0020(12) -0.0030(13) 0.0161(12)
C34 0.0492(17) 0.0367(15) 0.0452(16) -0.0030(12) 0.0022(13) 0.0238(13)
C35 0.0455(15) 0.0296(13) 0.0408(15) 0.0032(11) 0.0035(12) 0.0200(12)
C36 0.0392(16) 0.0352(15) 0.064(2) 0.0166(14) -0.0053(14) 0.0099(13)
C37 0.0344(13) 0.0453(15) 0.0206(11) 0.0032(10) -0.0010(9) 0.0253(12)
C38 0.0283(12) 0.0273(11) 0.0270(11) 0.0037(9) -0.0034(9) 0.0152(10)
C39 0.0272(12) 0.0385(13) 0.0257(11) -0.0024(9) -0.0039(9) 0.0225(10)
C40 0.0210(11) 0.0441(15) 0.0352(13) 0.0062(11) 0.0020(9) 0.0152(11)
C41 0.0232(12) 0.0281(12) 0.0454(15) -0.0026(11) -0.0111(10) 0.0068(10)
C42 0.0340(13) 0.0390(14) 0.0257(12) -0.0117(10) -0.0138(10) 0.0194(11)
C43 0.0571(19) 0.079(2) 0.0315(14) 0.0158(14) 0.0125(13) 0.0456(18)
C44 0.0567(18) 0.0513(17) 0.0353(14) -0.0059(12) -0.0025(13) 0.0412(15)
C45 0.0356(16) 0.0315(15) 0.083(3) 0.0070(15) -0.0155(16) 0.0009(12)
C46 0.0345(13) 0.0204(11) 0.0388(13) 0.0100(9) 0.0094(10) 0.0169(10)
C47 0.0412(14) 0.0265(12) 0.0269(11) 0.0118(9) 0.0049(10) 0.0184(11)
C48 0.0372(13) 0.0208(11) 0.0348(13) 0.0112(9) 0.0153(10) 0.0114(10)
C49 0.0274(12) 0.0190(11) 0.0429(14) 0.0054(10) 0.0055(10) 0.0061(9)
C50 0.0380(13) 0.0193(11) 0.0330(13) 0.0002(9) 0.0010(10) 0.0094(10)
C51 0.0425(14) 0.0204(11) 0.0324(12) 0.0052(9) 0.0130(10) 0.0164(10)
C52 0.0356(14) 0.0390(15) 0.0560(18) 0.0129(13) 0.0090(13) 0.0236(12)
C53 0.0539(18) 0.0374(15) 0.0445(16) 0.0124(12) 0.0270(14) 0.0163(13)
C54 0.060(2) 0.0358(15) 0.0373(15) -0.0088(12) -0.0122(14) 0.0131(14)
C55 0.0207(11) 0.0441(15) 0.0264(12) -0.0051(10) 0.0058(9) 0.0111(10)
C56 0.0275(12) 0.0446(15) 0.0259(11) -0.0007(10) 0.0032(9) 0.0226(11)
C57 0.0328(12) 0.0358(13) 0.0250(11) 0.0017(9) 0.0088(9) 0.0223(11)
C58 0.0278(11) 0.0293(12) 0.0239(11) -0.0041(9) 0.0060(9) 0.0123(10)
C59 0.0283(11) 0.0353(13) 0.0175(10) -0.0031(9) 0.0047(8) 0.0145(10)
C60 0.0251(11) 0.0337(13) 0.0241(11) 0.0006(9) 0.0097(9) 0.0082(10)
C61 0.0246(12) 0.0524(17) 0.0353(14) -0.0059(12) 0.0030(10) 0.0067(12)
C62 0.0497(16) 0.0420(15) 0.0351(14) 0.0081(11) 0.0136(12) 0.0296(13)
C63 0.0368(14) 0.0406(14) 0.0205(11) 0.0007(10) 0.0014(10) 0.0122(11)
Cl1A 0.0337(8) 0.0677(11) 0.0577(10) 0.0036(7) -0.0069(6) 0.0130(7)
Cl2A 0.0709(12) 0.0772(15) 0.0505(10) 0.0242(8) 0.0048(7) 0.0469(11)
Cl3A 0.125(3) 0.0394(10) 0.1070(18) -0.0187(9) -0.0268(16) 0.0332(13)
Cl1B 0.079(4) 0.323(14) 0.186(8) 0.126(9) -0.041(4) -0.064(6)
Cl2B 0.190(9) 0.069(3) 0.193(9) 0.026(4) -0.003(6) 0.014(4)
Cl3B 0.078(4) 0.077(4) 0.334(14) -0.017(5) -0.019(5) 0.040(3)
C64 0.0448(18) 0.058(2) 0.0515(19) 0.0079(15) 0.0030(14) 0.0203(16)

loop_
_atom_type_symbol
_atom_type_description
_atom_type_scat_dispersion_real
_atom_type_scat_dispersion_imag
_atom_type_scat_source
C C 0.0033 0.0016 'International Tables Vol C Tables 4.2.6.8 and 6.1.1.4'
H H 0.0000 0.0000 'International Tables Vol C Tables 4.2.6.8 and 6.1.1.4'
N N 0.0061 0.0033 'International Tables Vol C Tables 4.2.6.8 and 6.1.1.4'
O O 0.0106 0.0060 'International Tables Vol C Tables 4.2.6.8 and 6.1.1.4'
Cl Cl 0.1484 0.1585 'International Tables Vol C Tables 4.2.6.8 and 6.1.1.4'
Ru Ru -1.2594 0.8363 'International Tables Vol C Tables 4.2.6.8 and 6.1.1.4'

loop_
_geom_angle_atom_site_label_1
_geom_angle_atom_site_label_2
_geom_angle_atom_site_label_3
_geom_angle
O8 Ru1 O7 80.07(6)
O8 Ru1 N1 82.75(7)
O7 Ru1 N1 86.96(7)
O8 Ru1 C41 87.65(9)
O7 Ru1 C41 135.41(9)
N1 Ru1 C41 133.97(9)
O8 Ru1 C42 102.62(9)
O7 Ru1 C42 171.94(8)
N1 Ru1 C42 100.87(9)
C41 Ru1 C42 38.12(11)
O8 Ru1 C37 136.35(8)
O7 Ru1 C37 141.90(9)
N1 Ru1 C37 87.53(8)
C41 Ru1 C37 69.27(11)
C42 Ru1 C37 38.05(11)
O8 Ru1 C38 169.30(8)
O7 Ru1 C38 108.04(8)
N1 Ru1 C38 104.27(8)
C41 Ru1 C38 81.67(10)
C42 Ru1 C38 68.40(10)
C37 Ru1 C38 38.00(9)
O8 Ru1 C39 137.38(9)
O7 Ru1 C39 91.90(7)
N1 Ru1 C39 138.99(9)
C41 Ru1 C39 69.05(10)
C42 Ru1 C39 80.98(9)
C37 Ru1 C39 68.71(9)
C38 Ru1 C39 37.88(9)
O8 Ru1 C40 103.35(9)
O7 Ru1 C40 103.91(8)
N1 Ru1 C40 168.22(9)
C41 Ru1 C40 37.99(11)
C42 Ru1 C40 68.13(10)
C37 Ru1 C40 81.11(10)
C38 Ru1 C40 68.33(10)
C39 Ru1 C40 37.96(10)
O2 Ru2 O1 79.05(6)
O2 Ru2 N2 84.62(7)
O1 Ru2 N2 85.68(7)
O2 Ru2 C46 137.29(8)
O1 Ru2 C46 89.89(8)
N2 Ru2 C46 135.99(8)
O2 Ru2 C51 170.52(8)
O1 Ru2 C51 107.44(8)
N2 Ru2 C51 102.52(8)
C46 Ru2 C51 38.12(10)
O2 Ru2 C48 89.33(8)
O1 Ru2 C48 134.24(9)
N2 Ru2 C48 137.53(9)
C46 Ru2 C48 69.29(9)
C51 Ru2 C48 81.19(9)
O2 Ru2 C47 103.92(8)
O1 Ru2 C47 102.27(8)
N2 Ru2 C47 169.21(9)
C46 Ru2 C47 38.21(9)
C51 Ru2 C47 68.30(9)
C48 Ru2 C47 37.96(10)
O2 Ru2 C49 104.03(8)
O1 Ru2 C49 170.51(8)
N2 Ru2 C49 103.48(9)
C46 Ru2 C49 81.78(10)
C51 Ru2 C49 68.45(10)
C48 Ru2 C49 37.94(10)
C47 Ru2 C49 68.33(10)
O2 Ru2 C50 137.52(9)
O1 Ru2 C50 142.09(8)
N2 Ru2 C50 88.29(8)
C46 Ru2 C50 69.22(10)
C51 Ru2 C50 38.12(10)
C48 Ru2 C50 68.56(10)
C47 Ru2 C50 80.95(10)
C49 Ru2 C50 37.78(10)
O5 Ru3 O4 79.21(6)
O5 Ru3 N3 81.97(7)
O4 Ru3 N3 87.59(7)
O5 Ru3 C59 91.09(8)
O4 Ru3 C59 143.05(8)
N3 Ru3 C59 126.60(8)
O5 Ru3 C60 110.58(8)
O4 Ru3 C60 169.91(8)
N3 Ru3 C60 96.03(8)
C59 Ru3 C60 37.97(9)
O5 Ru3 C56 168.57(8)
O4 Ru3 C56 101.86(8)
N3 Ru3 C56 109.40(9)
C59 Ru3 C56 81.24(9)
C60 Ru3 C56 68.05(10)
O5 Ru3 C58 100.55(8)
O4 Ru3 C58 107.97(8)
N3 Ru3 C58 164.43(8)
C59 Ru3 C58 38.53(9)
C60 Ru3 C58 68.62(9)
C56 Ru3 C58 68.20(9)
O5 Ru3 C57 131.05(8)
O4 Ru3 C57 90.67(8)
N3 Ru3 C57 145.91(9)
C59 Ru3 C57 69.02(9)
C60 Ru3 C57 81.04(9)
C56 Ru3 C57 38.01(10)
C58 Ru3 C57 37.68(9)
O5 Ru3 C55 145.85(9)
O4 Ru3 C55 133.14(8)
N3 Ru3 C55 88.11(9)
C59 Ru3 C55 68.98(9)
C60 Ru3 C55 38.01(9)
C56 Ru3 C55 37.63(10)
C58 Ru3 C55 81.25(9)
C57 Ru3 C55 68.66(10)
C1 O1 Ru2 111.96(13)
C2 O2 Ru2 113.24(13)
C13 O4 Ru3 111.63(13)
C14 O5 Ru3 111.63(13)
C25 O7 Ru1 111.60(13)
C26 O8 Ru1 112.76(14)
C1 N1 C5 117.83(19)
C1 N1 Ru1 125.19(14)
C5 N1 Ru1 116.32(15)
C13 N2 C17 118.37(18)
C13 N2 Ru2 122.38(14)
C17 N2 Ru2 118.82(14)
C25 N3 C29 118.1(2)
C25 N3 Ru3 123.89(15)
C29 N3 Ru3 117.60(15)
O1 C1 N1 120.53(19)
O1 C1 C2 117.81(19)
N1 C1 C2 121.57(19)
O2 C2 C3 124.4(2)
O2 C2 C1 115.74(18)
C3 C2 C1 119.7(2)
C2 C3 C4 116.3(2)
C2 C3 C6 122.8(2)
C4 C3 C6 120.9(2)
C5 C4 C3 121.2(2)
C5 C4 H4 119.4
C3 C4 H4 119.4
C4 C5 N1 123.1(2)
C4 C5 H5 118.4
N1 C5 H5 118.4
C7 C6 C11 117.3(2)
C7 C6 C3 122.9(2)
C11 C6 C3 119.7(2)
C6 C7 C8 121.2(2)
C6 C7 H7 119.4
C8 C7 H7 119.4
C9 C8 C7 120.5(3)
C9 C8 C12 119.1(2)
C7 C8 C12 120.3(3)
C10 C9 C8 119.4(2)
C10 C9 H9 120.3
C8 C9 H9 120.3
C9 C10 C11 120.5(3)
C9 C10 H10 119.8
C11 C10 H10 119.8
C10 C11 C6 121.2(3)
C10 C11 H11 119.4
C6 C11 H11 119.4
O3 C12 C8 125.7(3)
O3 C12 H12 117.2
C8 C12 H12 117.2
O4 C13 N2 120.73(19)
O4 C13 C14 117.87(18)
N2 C13 C14 121.33(19)
O5 C14 C15 124.56(19)
O5 C14 C13 115.99(19)
C15 C14 C13 119.30(19)
C14 C15 C16 117.3(2)
C14 C15 C18 123.1(2)
C16 C15 C18 119.6(2)
C17 C16 C15 120.8(2)
C17 C16 H16 119.6
C15 C16 H16 119.6
C16 C17 N2 122.7(2)
C16 C17 H17 118.6
N2 C17 H17 118.6
C19 C18 C23 118.0(2)
C19 C18 C15 122.2(2)
C23 C18 C15 119.8(2)
C18 C19 C20 120.8(3)
C18 C19 H19 119.6
C20 C19 H19 119.6
C21 C20 C19 120.2(3)
C21 C20 C24 120.6(3)
C19 C20 C24 119.1(3)
C22 C21 C20 119.6(2)
C22 C21 H21 120.2
C20 C21 H21 120.2
C21 C22 C23 119.8(3)
C21 C22 H22 120.1
C23 C22 H22 120.1
C22 C23 C18 121.4(3)
C22 C23 H23 119.3
C18 C23 H23 119.3
O6 C24 C20 124.7(4)
O6 C24 H24 117.6
C20 C24 H24 117.6
O7 C25 N3 120.39(19)
O7 C25 C26 118.11(19)
N3 C25 C26 121.4(2)
O8 C26 C27 123.9(2)
O8 C26 C25 116.24(19)
C27 C26 C25 119.7(2)
C26 C27 C28 117.1(2)
C26 C27 C30 121.6(2)
C28 C27 C30 121.2(2)
C29 C28 C27 120.5(2)
C29 C28 H28 119.8
C27 C28 H28 119.8
C28 C29 N3 123.1(2)
C28 C29 H29 118.5
N3 C29 H29 118.5
C35 C30 C31 118.3(2)
C35 C30 C27 122.6(2)
C31 C30 C27 119.1(2)
C30 C31 C32 120.4(3)
C30 C31 H31 119.8
C32 C31 H31 119.8
C33 C32 C31 119.8(3)
C33 C32 C36 120.7(3)
C31 C32 C36 119.6(3)
C34 C33 C32 120.6(3)
C34 C33 H33 119.7
C32 C33 H33 119.7
C33 C34 C35 119.6(3)
C33 C34 H34 120.2
C35 C34 H34 120.2
C30 C35 C34 121.2(3)
C30 C35 H35 119.4
C34 C35 H35 119.4
O9 C36 C32 125.0(3)
O9 C36 H36 117.5
C32 C36 H36 117.5
C42 C37 C38 119.5(2)
C42 C37 C43 120.9(3)
C38 C37 C43 119.7(3)
C42 C37 Ru1 70.88(14)
C38 C37 Ru1 71.47(13)
C43 C37 Ru1 128.04(18)
C37 C38 C39 120.2(2)
C37 C38 Ru1 70.52(14)
C39 C38 Ru1 71.18(13)
C37 C38 H38 119.9
C39 C38 H38 119.9
Ru1 C38 H38 131.2
C38 C39 C40 119.8(2)
C38 C39 C44 119.3(2)
C40 C39 C44 120.9(2)
C38 C39 Ru1 70.94(13)
C40 C39 Ru1 71.44(14)
C44 C39 Ru1 128.38(17)
C41 C40 C39 120.1(2)
C41 C40 Ru1 69.70(14)
C39 C40 Ru1 70.60(14)
C41 C40 H40 120.0
C39 C40 H40 120.0
Ru1 C40 H40 132.8
C42 C41 C40 119.3(2)
C42 C41 C45 120.9(3)
C40 C41 C45 119.5(3)
C42 C41 Ru1 71.14(14)
C40 C41 Ru1 72.31(14)
C45 C41 Ru1 123.57(19)
C37 C42 C41 121.1(2)
C37 C42 Ru1 71.07(13)
C41 C42 Ru1 70.74(14)
C37 C42 H42 119.5
C41 C42 H42 119.5
Ru1 C42 H42 131.7
C37 C43 H43A 109.5
C37 C43 H43B 109.5
H43A C43 H43B 109.5
C37 C43 H43C 109.5
H43A C43 H43C 109.5
H43B C43 H43C 109.5
C39 C44 H44A 109.5
C39 C44 H44B 109.5
H44A C44 H44B 109.5
C39 C44 H44C 109.5
H44A C44 H44C 109.5
H44B C44 H44C 109.5
C41 C45 H45A 109.5
C41 C45 H45B 109.5
H45A C45 H45B 109.5
C41 C45 H45C 109.5
H45A C45 H45C 109.5
H45B C45 H45C 109.5
C51 C46 C47 119.1(2)
C51 C46 C52 119.0(2)
C47 C46 C52 121.7(2)
C51 C46 Ru2 71.44(14)
C47 C46 Ru2 71.83(13)
C52 C46 Ru2 124.23(17)
C48 C47 C46 120.5(2)
C48 C47 Ru2 70.88(13)
C46 C47 Ru2 69.96(13)
C48 C47 H47 119.7
C46 C47 H47 119.7
Ru2 C47 H47 132.5
C49 C48 C47 119.6(2)
C49 C48 C53 119.2(3)
C47 C48 C53 121.1(3)
C49 C48 Ru2 71.23(13)
C47 C48 Ru2 71.15(13)
C53 C48 Ru2 126.95(18)
C50 C49 C48 120.4(2)
C50 C49 Ru2 71.22(14)
C48 C49 Ru2 70.82(14)
C50 C49 H49 119.8
C48 C49 H49 119.8
Ru2 C49 H49 130.9
C49 C50 C51 119.3(2)
C49 C50 C54 120.7(3)
C51 C50 C54 119.9(3)
C49 C50 Ru2 71.00(14)
C51 C50 Ru2 70.33(14)
C54 C50 Ru2 127.73(19)
C46 C51 C50 120.9(2)
C46 C51 Ru2 70.43(13)
C50 C51 Ru2 71.55(14)
C46 C51 H51 119.6
C50 C51 H51 119.6
Ru2 C51 H51 131.3
C46 C52 H52A 109.5
C46 C52 H52B 109.5
H52A C52 H52B 109.5
C46 C52 H52C 109.5
H52A C52 H52C 109.5
H52B C52 H52C 109.5
C48 C53 H53A 109.5
C48 C53 H53B 109.5
H53A C53 H53B 109.5
C48 C53 H53C 109.5
H53A C53 H53C 109.5
H53B C53 H53C 109.5
C50 C54 H54A 109.5
C50 C54 H54B 109.5
H54A C54 H54B 109.5
C50 C54 H54C 109.5
H54A C54 H54C 109.5
H54B C54 H54C 109.5
C56 C55 C60 118.9(2)
C56 C55 C61 120.9(2)
C60 C55 C61 120.2(3)
C56 C55 Ru3 70.84(14)
C60 C55 Ru3 70.45(13)
C61 C55 Ru3 128.16(18)
C55 C56 C57 121.2(2)
C55 C56 Ru3 71.52(14)
C57 C56 Ru3 71.16(14)
C55 C56 H56 119.4
C57 C56 H56 119.4
Ru3 C56 H56 130.7
C58 C57 C56 119.5(2)
C58 C57 C62 120.8(2)
C56 C57 C62 119.5(2)
C58 C57 Ru3 71.12(14)
C56 C57 Ru3 70.84(14)
C62 C57 Ru3 126.72(17)
C57 C58 C59 120.1(2)
C57 C58 Ru3 71.20(13)
C59 C58 Ru3 70.16(13)
C57 C58 H58 119.9
C59 C58 H58 119.9
Ru3 C58 H58 131.5
C60 C59 C58 119.2(2)
C60 C59 C63 120.5(2)
C58 C59 C63 120.2(2)
C60 C59 Ru3 71.26(13)
C58 C59 Ru3 71.31(13)
C63 C59 Ru3 126.95(17)
C59 C60 C55 121.1(2)
C59 C60 Ru3 70.77(13)
C55 C60 Ru3 71.55(13)
C59 C60 H60 119.5
C55 C60 H60 119.5
Ru3 C60 H60 131.0
C55 C61 H61A 109.5
C55 C61 H61B 109.5
H61A C61 H61B 109.5
C55 C61 H61C 109.5
H61A C61 H61C 109.5
H61B C61 H61C 109.5
C57 C62 H62A 109.5
C57 C62 H62B 109.5
H62A C62 H62B 109.5
C57 C62 H62C 109.5
H62A C62 H62C 109.5
H62B C62 H62C 109.5
C59 C63 H63A 109.5
C59 C63 H63B 109.5
H63A C63 H63B 109.5
C59 C63 H63C 109.5
H63A C63 H63C 109.5
H63B C63 H63C 109.5
Cl3B C64 Cl2B 117.1(5)
Cl3B C64 Cl1B 108.3(6)
Cl2B C64 Cl1B 112.0(5)
Cl3B C64 Cl2A 103.9(4)
Cl1B C64 Cl2A 123.0(4)
Cl3B C64 Cl1A 126.5(3)
Cl2B C64 Cl1A 98.0(4)
Cl2A C64 Cl1A 110.7(2)
Cl2B C64 Cl3A 119.5(4)
Cl1B C64 Cl3A 92.1(6)
Cl2A C64 Cl3A 108.3(2)
Cl1A C64 Cl3A 109.8(3)
Cl3B C64 H64 95.6
Cl2B C64 H64 110.1
Cl1B C64 H64 112.8
Cl2A C64 H64 109.3
Cl1A C64 H64 109.3
Cl3A C64 H64 109.3

loop_
_geom_bond_atom_site_label_1
_geom_bond_atom_site_label_2
_geom_bond_distance
Ru1 O8 2.0421(16)
Ru1 O7 2.0584(15)
Ru1 N1 2.1251(19)
Ru1 C41 2.159(2)
Ru1 C42 2.164(2)
Ru1 C37 2.166(2)
Ru1 C38 2.179(2)
Ru1 C39 2.182(2)
Ru1 C40 2.193(2)
Ru2 O2 2.0506(15)
Ru2 O1 2.0777(16)
Ru2 N2 2.1307(18)
Ru2 C46 2.157(2)
Ru2 C51 2.171(2)
Ru2 C48 2.178(2)
Ru2 C47 2.182(2)
Ru2 C49 2.184(2)
Ru2 C50 2.187(2)
Ru3 O5 2.0672(16)
Ru3 O4 2.0722(15)
Ru3 N3 2.1237(19)
Ru3 C59 2.166(2)
Ru3 C60 2.172(2)
Ru3 C56 2.178(2)
Ru3 C58 2.181(2)
Ru3 C57 2.182(2)
Ru3 C55 2.187(2)
O1 C1 1.289(3)
O2 C2 1.318(3)
O3 C12 1.210(4)
O4 C13 1.293(3)
O5 C14 1.325(3)
O6 C24 1.207(4)
O7 C25 1.301(3)
O8 C26 1.314(3)
O9 C36 1.209(4)
N1 C1 1.343(3)
N1 C5 1.376(3)
N2 C13 1.348(3)
N2 C17 1.371(3)
N3 C25 1.340(3)
N3 C29 1.371(3)
C1 C2 1.452(3)
C2 C3 1.390(3)
C3 C4 1.427(3)
C3 C6 1.485(3)
C4 C5 1.353(3)
C4 H4 0.9500
C5 H5 0.9500
C6 C7 1.395(4)
C6 C11 1.408(3)
C7 C8 1.398(3)
C7 H7 0.9500
C8 C9 1.381(4)
C8 C12 1.462(4)
C9 C10 1.380(4)
C9 H9 0.9500
C10 C11 1.392(4)
C10 H10 0.9500
C11 H11 0.9500
C12 H12 0.9500
C13 C14 1.454(3)
C14 C15 1.386(3)
C15 C16 1.418(3)
C15 C18 1.486(3)
C16 C17 1.366(3)
C16 H16 0.9500
C17 H17 0.9500
C18 C19 1.388(4)
C18 C23 1.399(4)
C19 C20 1.401(4)
C19 H19 0.9500
C20 C21 1.390(4)
C20 C24 1.471(5)
C21 C22 1.383(4)
C21 H21 0.9500
C22 C23 1.395(4)
C22 H22 0.9500
C23 H23 0.9500
C24 H24 0.9500
C25 C26 1.443(3)
C26 C27 1.380(3)
C27 C28 1.419(3)
C27 C30 1.486(3)
C28 C29 1.357(4)
C28 H28 0.9500
C29 H29 0.9500
C30 C35 1.392(4)
C30 C31 1.397(4)
C31 C32 1.409(4)
C31 H31 0.9500
C32 C33 1.380(5)
C32 C36 1.460(4)
C33 C34 1.375(5)
C33 H33 0.9500
C34 C35 1.400(4)
C34 H34 0.9500
C35 H35 0.9500
C36 H36 0.9500
C37 C42 1.412(4)
C37 C38 1.415(3)
C37 C43 1.503(4)
C38 C39 1.415(4)
C38 H38 0.9500
C39 C40 1.423(4)
C39 C44 1.492(3)
C40 C41 1.417(4)
C40 H40 0.9500
C41 C42 1.412(4)
C41 C45 1.520(4)
C42 H42 0.9500
C43 H43A 0.9800
C43 H43B 0.9800
C43 H43C 0.9800
C44 H44A 0.9800
C44 H44B 0.9800
C44 H44C 0.9800
C45 H45A 0.9800
C45 H45B 0.9800
C45 H45C 0.9800
C46 C51 1.414(4)
C46 C47 1.421(4)
C46 C52 1.509(4)
C47 C48 1.418(4)
C47 H47 0.9500
C48 C49 1.418(4)
C48 C53 1.504(4)
C49 C50 1.415(4)
C49 H49 0.9500
C50 C51 1.423(4)
C50 C54 1.498(4)
C51 H51 0.9500
C52 H52A 0.9800
C52 H52B 0.9800
C52 H52C 0.9800
C53 H53A 0.9800
C53 H53B 0.9800
C53 H53C 0.9800
C54 H54A 0.9800
C54 H54B 0.9800
C54 H54C 0.9800
C55 C56 1.408(4)
C55 C60 1.420(4)
C55 C61 1.506(4)
C56 C57 1.420(4)
C56 H56 0.9500
C57 C58 1.409(3)
C57 C62 1.501(4)
C58 C59 1.434(4)
C58 H58 0.9500
C59 C60 1.411(3)
C59 C63 1.497(3)
C60 H60 0.9500
C61 H61A 0.9800
C61 H61B 0.9800
C61 H61C 0.9800
C62 H62A 0.9800
C62 H62B 0.9800
C62 H62C 0.9800
C63 H63A 0.9800
C63 H63B 0.9800
C63 H63C 0.9800
Cl1A C64 1.756(4)
Cl2A C64 1.737(4)
Cl3A C64 1.763(4)
Cl1B C64 1.726(8)
Cl2B C64 1.684(8)
Cl3B C64 1.672(7)
C64 H64 1.0000

loop_
_geom_torsion_atom_site_label_1
_geom_torsion_atom_site_label_2
_geom_torsion_atom_site_label_3
_geom_torsion_atom_site_label_4
_geom_torsion
O2 Ru2 O1 C1 13.25(14)
N2 Ru2 O1 C1 -72.10(14)
C46 Ru2 O1 C1 151.73(15)
C51 Ru2 O1 C1 -173.88(14)
C48 Ru2 O1 C1 91.42(17)
C47 Ru2 O1 C1 115.29(15)
C50 Ru2 O1 C1 -153.72(16)
O1 Ru2 O2 C2 -11.10(14)
N2 Ru2 O2 C2 75.52(14)
C46 Ru2 O2 C2 -88.84(17)
C48 Ru2 O2 C2 -146.58(16)
C47 Ru2 O2 C2 -111.18(15)
C49 Ru2 O2 C2 178.09(15)
C50 Ru2 O2 C2 157.06(15)
O5 Ru3 O4 C13 16.27(14)
N3 Ru3 O4 C13 -66.01(14)
C59 Ru3 O4 C13 93.50(18)
C60 Ru3 O4 C13 -177.4(4)
C56 Ru3 O4 C13 -175.34(15)
C58 Ru3 O4 C13 113.98(15)
C57 Ru3 O4 C13 148.05(15)
C55 Ru3 O4 C13 -151.16(15)
O4 Ru3 O5 C14 -16.06(14)
N3 Ru3 O5 C14 73.01(14)
C59 Ru3 O5 C14 -160.16(15)
C60 Ru3 O5 C14 166.47(14)
C56 Ru3 O5 C14 -112.6(4)
C58 Ru3 O5 C14 -122.56(15)
C57 Ru3 O5 C14 -97.43(16)
C55 Ru3 O5 C14 147.50(16)
O8 Ru1 O7 C25 9.75(14)
N1 Ru1 O7 C25 -73.42(14)
C41 Ru1 O7 C25 86.04(18)
C37 Ru1 O7 C25 -155.51(15)
C38 Ru1 O7 C25 -177.45(14)
C39 Ru1 O7 C25 147.62(15)
C40 Ru1 O7 C25 111.18(15)
O7 Ru1 O8 C26 -8.87(15)
N1 Ru1 O8 C26 79.30(15)
C41 Ru1 O8 C26 -145.82(17)
C42 Ru1 O8 C26 178.87(16)
C37 Ru1 O8 C26 157.98(15)
C38 Ru1 O8 C26 -149.0(4)
C39 Ru1 O8 C26 -90.78(18)
C40 Ru1 O8 C26 -110.95(16)
O8 Ru1 N1 C1 -138.86(18)
O7 Ru1 N1 C1 -58.49(17)
C41 Ru1 N1 C1 141.52(18)
C42 Ru1 N1 C1 119.61(18)
C37 Ru1 N1 C1 83.79(18)
C38 Ru1 N1 C1 49.36(19)
C39 Ru1 N1 C1 30.9(2)
C40 Ru1 N1 C1 99.1(5)
O8 Ru1 N1 C5 50.68(16)
O7 Ru1 N1 C5 131.05(16)
C41 Ru1 N1 C5 -28.9(2)
C42 Ru1 N1 C5 -50.85(18)
C37 Ru1 N1 C5 -86.67(17)
C38 Ru1 N1 C5 -121.10(16)
C39 Ru1 N1 C5 -139.55(16)
C40 Ru1 N1 C5 -71.4(5)
O2 Ru2 N2 C13 -143.70(17)
O1 Ru2 N2 C13 -64.31(17)
C46 Ru2 N2 C13 21.0(2)
C51 Ru2 N2 C13 42.62(18)
C48 Ru2 N2 C13 133.20(17)
C47 Ru2 N2 C13 73.5(5)
C49 Ru2 N2 C13 113.13(17)
C50 Ru2 N2 C13 78.24(18)
O2 Ru2 N2 C17 43.92(16)
O1 Ru2 N2 C17 123.30(17)
C46 Ru2 N2 C17 -151.34(17)
C51 Ru2 N2 C17 -129.77(17)
C48 Ru2 N2 C17 -39.2(2)
C47 Ru2 N2 C17 -98.8(5)
C49 Ru2 N2 C17 -59.26(18)
C50 Ru2 N2 C17 -94.15(18)
O5 Ru3 N3 C25 -140.60(18)
O4 Ru3 N3 C25 -61.16(17)
C59 Ru3 N3 C25 134.03(17)
C60 Ru3 N3 C25 109.39(18)
C56 Ru3 N3 C25 40.57(19)
C58 Ru3 N3 C25 118.9(3)
C57 Ru3 N3 C25 26.5(3)
C55 Ru3 N3 C25 72.17(18)
O5 Ru3 N3 C29 46.96(16)
O4 Ru3 N3 C29 126.40(17)
C59 Ru3 N3 C29 -38.4(2)
C60 Ru3 N3 C29 -63.04(18)
C56 Ru3 N3 C29 -131.87(17)
C58 Ru3 N3 C29 -53.6(4)
C57 Ru3 N3 C29 -145.96(17)
C55 Ru3 N3 C29 -100.27(17)
Ru2 O1 C1 N1 169.87(15)
Ru2 O1 C1 C2 -13.5(2)
C5 N1 C1 O1 176.22(19)
Ru1 N1 C1 O1 5.9(3)
C5 N1 C1 C2 -0.3(3)
Ru1 N1 C1 C2 -170.61(15)
Ru2 O2 C2 C3 -176.97(17)
Ru2 O2 C2 C1 7.6(2)
O1 C1 C2 O2 4.2(3)
N1 C1 C2 O2 -179.17(19)
O1 C1 C2 C3 -171.44(19)
N1 C1 C2 C3 5.2(3)
O2 C2 C3 C4 178.4(2)
C1 C2 C3 C4 -6.3(3)
O2 C2 C3 C6 -5.0(3)
C1 C2 C3 C6 170.3(2)
C2 C3 C4 C5 3.1(3)
C6 C3 C4 C5 -173.5(2)
C3 C4 C5 N1 1.8(4)
C1 N1 C5 C4 -3.2(3)
Ru1 N1 C5 C4 168.02(19)
C2 C3 C6 C7 18.8(3)
C4 C3 C6 C7 -164.8(2)
C2 C3 C6 C11 -157.8(2)
C4 C3 C6 C11 18.6(3)
C11 C6 C7 C8 0.5(3)
C3 C6 C7 C8 -176.2(2)
C6 C7 C8 C9 0.3(4)
C6 C7 C8 C12 177.7(2)
C7 C8 C9 C10 -0.5(4)
C12 C8 C9 C10 -177.9(2)
C8 C9 C10 C11 -0.1(4)
C9 C10 C11 C6 0.9(4)
C7 C6 C11 C10 -1.1(4)
C3 C6 C11 C10 175.7(2)
C9 C8 C12 O3 177.8(3)
C7 C8 C12 O3 0.4(4)
Ru3 O4 C13 N2 168.84(16)
Ru3 O4 C13 C14 -14.1(2)
C17 N2 C13 O4 178.4(2)
Ru2 N2 C13 O4 6.0(3)
C17 N2 C13 C14 1.5(3)
Ru2 N2 C13 C14 -170.95(15)
Ru3 O5 C14 C15 -170.83(18)
Ru3 O5 C14 C13 13.7(2)
O4 C13 C14 O5 0.3(3)
N2 C13 C14 O5 177.33(19)
O4 C13 C14 C15 -175.4(2)
N2 C13 C14 C15 1.6(3)
O5 C14 C15 C16 -179.0(2)
C13 C14 C15 C16 -3.6(3)
O5 C14 C15 C18 -0.3(4)
C13 C14 C15 C18 175.0(2)
C14 C15 C16 C17 2.8(4)
C18 C15 C16 C17 -175.9(2)
C15 C16 C17 N2 0.3(4)
C13 N2 C17 C16 -2.4(3)
Ru2 N2 C17 C16 170.27(19)
C14 C15 C18 C19 43.9(3)
C16 C15 C18 C19 -137.5(3)
C14 C15 C18 C23 -135.7(2)
C16 C15 C18 C23 42.9(3)
C23 C18 C19 C20 -2.9(4)
C15 C18 C19 C20 177.5(2)
C18 C19 C20 C21 1.0(4)
C18 C19 C20 C24 179.0(3)
C19 C20 C21 C22 1.9(4)
C24 C20 C21 C22 -176.0(3)
C20 C21 C22 C23 -2.9(4)
C21 C22 C23 C18 1.0(4)
C19 C18 C23 C22 1.9(4)
C15 C18 C23 C22 -178.5(2)
C21 C20 C24 O6 -6.3(7)
C19 C20 C24 O6 175.7(4)
Ru1 O7 C25 N3 174.11(16)
Ru1 O7 C25 C26 -9.3(2)
C29 N3 C25 O7 176.30(19)
Ru3 N3 C25 O7 3.9(3)
C29 N3 C25 C26 -0.2(3)
Ru3 N3 C25 C26 -172.56(15)
Ru1 O8 C26 C27 -177.57(19)
Ru1 O8 C26 C25 6.7(2)
O7 C25 C26 O8 1.9(3)
N3 C25 C26 O8 178.43(19)
O7 C25 C26 C27 -174.0(2)
N3 C25 C26 C27 2.5(3)
O8 C26 C27 C28 -178.6(2)
C25 C26 C27 C28 -3.0(3)
O8 C26 C27 C30 -0.6(4)
C25 C26 C27 C30 175.0(2)
C26 C27 C28 C29 1.4(4)
C30 C27 C28 C29 -176.7(2)
C27 C28 C29 N3 1.0(4)
C25 N3 C29 C28 -1.6(3)
Ru3 N3 C29 C28 171.3(2)
C26 C27 C30 C35 37.2(4)
C28 C27 C30 C35 -144.8(3)
C26 C27 C30 C31 -142.2(3)
C28 C27 C30 C31 35.7(4)
C35 C30 C31 C32 0.4(4)
C27 C30 C31 C32 179.9(2)
C30 C31 C32 C33 0.5(4)
C30 C31 C32 C36 -179.7(3)
C31 C32 C33 C34 -1.1(4)
C36 C32 C33 C34 179.0(3)
C32 C33 C34 C35 0.9(5)
C31 C30 C35 C34 -0.6(4)
C27 C30 C35 C34 179.9(3)
C33 C34 C35 C30 0.0(5)
C33 C32 C36 O9 -173.3(3)
C31 C32 C36 O9 6.9(5)
O8 Ru1 C37 C42 34.4(2)
O7 Ru1 C37 C42 -166.92(14)
N1 Ru1 C37 C42 111.18(15)
C41 Ru1 C37 C42 -28.22(15)
C38 Ru1 C37 C42 -131.7(2)
C39 Ru1 C37 C42 -102.98(17)
C40 Ru1 C37 C42 -65.69(16)
O8 Ru1 C37 C38 166.06(13)
O7 Ru1 C37 C38 -35.2(2)
N1 Ru1 C37 C38 -117.13(15)
C41 Ru1 C37 C38 103.46(17)
C42 Ru1 C37 C38 131.7(2)
C39 Ru1 C37 C38 28.70(14)
C40 Ru1 C37 C38 66.00(16)
O8 Ru1 C37 C43 -80.3(3)
O7 Ru1 C37 C43 78.4(3)
N1 Ru1 C37 C43 -3.5(3)
C41 Ru1 C37 C43 -142.9(3)
C42 Ru1 C37 C43 -114.7(3)
C38 Ru1 C37 C43 113.6(3)
C39 Ru1 C37 C43 142.3(3)
C40 Ru1 C37 C43 179.6(3)
C42 C37 C38 C39 1.2(3)
C43 C37 C38 C39 -176.8(2)
Ru1 C37 C38 C39 -53.0(2)
C42 C37 C38 Ru1 54.1(2)
C43 C37 C38 Ru1 -123.9(2)
O8 Ru1 C38 C37 -63.6(5)
O7 Ru1 C38 C37 158.01(14)
N1 Ru1 C38 C37 66.56(16)
C41 Ru1 C38 C37 -66.82(16)
C42 Ru1 C38 C37 -29.68(15)
C39 Ru1 C38 C37 -133.2(2)
C40 Ru1 C38 C37 -103.79(17)
O8 Ru1 C38 C39 69.6(5)
O7 Ru1 C38 C39 -68.77(15)
N1 Ru1 C38 C39 -160.23(13)
C41 Ru1 C38 C39 66.40(15)
C42 Ru1 C38 C39 103.54(16)
C37 Ru1 C38 C39 133.2(2)
C40 Ru1 C38 C39 29.43(14)
C37 C38 C39 C40 -1.5(3)
Ru1 C38 C39 C40 -54.2(2)
C37 C38 C39 C44 176.7(2)
Ru1 C38 C39 C44 124.0(2)
C37 C38 C39 Ru1 52.7(2)
O8 Ru1 C39 C38 -165.11(12)
O7 Ru1 C39 C38 117.53(14)
N1 Ru1 C39 C38 29.97(19)
C41 Ru1 C39 C38 -103.86(16)
C42 Ru1 C39 C38 -66.24(15)
C37 Ru1 C39 C38 -28.79(14)
C40 Ru1 C39 C38 -132.1(2)
O8 Ru1 C39 C40 -33.04(19)
O7 Ru1 C39 C40 -110.40(15)
N1 Ru1 C39 C40 162.05(14)
C41 Ru1 C39 C40 28.21(16)
C42 Ru1 C39 C40 65.83(16)
C37 Ru1 C39 C40 103.28(17)
C38 Ru1 C39 C40 132.1(2)
O8 Ru1 C39 C44 82.1(3)
O7 Ru1 C39 C44 4.8(3)
N1 Ru1 C39 C44 -82.8(3)
C41 Ru1 C39 C44 143.4(3)
C42 Ru1 C39 C44 -179.0(3)
C37 Ru1 C39 C44 -141.5(3)
C38 Ru1 C39 C44 -112.8(3)
C40 Ru1 C39 C44 115.2(3)
C38 C39 C40 C41 2.9(4)
C44 C39 C40 C41 -175.2(2)
Ru1 C39 C40 C41 -51.0(2)
C38 C39 C40 Ru1 53.93(19)
C44 C39 C40 Ru1 -124.2(2)
O8 Ru1 C40 C41 -68.13(17)
O7 Ru1 C40 C41 -151.01(15)
N1 Ru1 C40 C41 52.1(5)
C42 Ru1 C40 C41 30.31(16)
C37 Ru1 C40 C41 67.56(17)
C38 Ru1 C40 C41 104.81(18)
C39 Ru1 C40 C41 134.2(2)
O8 Ru1 C40 C39 157.70(14)
O7 Ru1 C40 C39 74.81(15)
N1 Ru1 C40 C39 -82.1(5)
C41 Ru1 C40 C39 -134.2(2)
C42 Ru1 C40 C39 -103.86(16)
C37 Ru1 C40 C39 -66.62(15)
C38 Ru1 C40 C39 -29.37(14)
C39 C40 C41 C42 -4.0(4)
Ru1 C40 C41 C42 -55.4(2)
C39 C40 C41 C45 170.5(2)
Ru1 C40 C41 C45 119.1(2)
C39 C40 C41 Ru1 51.4(2)
O8 Ru1 C41 C42 -114.00(15)
O7 Ru1 C41 C42 172.72(13)
N1 Ru1 C41 C42 -36.4(2)
C37 Ru1 C41 C42 28.17(15)
C38 Ru1 C41 C42 65.42(16)
C39 Ru1 C41 C42 102.46(17)
C40 Ru1 C41 C42 130.7(2)
O8 Ru1 C41 C40 115.35(16)
O7 Ru1 C41 C40 42.1(2)
N1 Ru1 C41 C40 -167.07(14)
C42 Ru1 C41 C40 -130.7(2)
C37 Ru1 C41 C40 -102.48(17)
C38 Ru1 C41 C40 -65.24(16)
C39 Ru1 C41 C40 -28.19(15)
O8 Ru1 C41 C45 1.2(3)
O7 Ru1 C41 C45 -72.1(3)
N1 Ru1 C41 C45 78.8(3)
C42 Ru1 C41 C45 115.2(3)
C37 Ru1 C41 C45 143.4(3)
C38 Ru1 C41 C45 -179.4(3)
C39 Ru1 C41 C45 -142.4(3)
C40 Ru1 C41 C45 -114.2(3)
C38 C37 C42 C41 -2.3(4)
C43 C37 C42 C41 175.7(2)
Ru1 C37 C42 C41 52.1(2)
C38 C37 C42 Ru1 -54.4(2)
C43 C37 C42 Ru1 123.5(2)
C40 C41 C42 C37 3.7(4)
C45 C41 C42 C37 -170.7(2)
Ru1 C41 C42 C37 -52.3(2)
C40 C41 C42 Ru1 56.0(2)
C45 C41 C42 Ru1 -118.5(2)
O8 Ru1 C42 C37 -156.46(14)
N1 Ru1 C42 C37 -71.55(15)
C41 Ru1 C42 C37 134.2(2)
C38 Ru1 C42 C37 29.64(14)
C39 Ru1 C42 C37 66.83(15)
C40 Ru1 C42 C37 104.03(17)
O8 Ru1 C42 C41 69.30(16)
N1 Ru1 C42 C41 154.21(15)
C37 Ru1 C42 C41 -134.2(2)
C38 Ru1 C42 C41 -104.60(17)
C39 Ru1 C42 C41 -67.42(16)
C40 Ru1 C42 C41 -30.21(16)
O2 Ru2 C46 C51 -167.17(13)
O1 Ru2 C46 C51 119.21(14)
N2 Ru2 C46 C51 35.55(19)
C48 Ru2 C46 C51 -102.50(16)
C47 Ru2 C46 C51 -130.6(2)
C49 Ru2 C46 C51 -65.36(15)
C50 Ru2 C46 C51 -28.43(14)
O2 Ru2 C46 C47 -36.6(2)
O1 Ru2 C46 C47 -110.24(15)
N2 Ru2 C46 C47 166.11(14)
C51 Ru2 C46 C47 130.6(2)
C48 Ru2 C46 C47 28.06(15)
C49 Ru2 C46 C47 65.20(16)
C50 Ru2 C46 C47 102.13(17)
O2 Ru2 C46 C52 79.8(3)
O1 Ru2 C46 C52 6.2(2)
N2 Ru2 C46 C52 -77.4(3)
C51 Ru2 C46 C52 -113.0(3)
C48 Ru2 C46 C52 144.5(3)
C47 Ru2 C46 C52 116.5(3)
C49 Ru2 C46 C52 -178.3(2)
C50 Ru2 C46 C52 -141.4(3)
C51 C46 C47 C48 3.8(3)
C52 C46 C47 C48 -171.2(2)
Ru2 C46 C47 C48 -51.7(2)
C51 C46 C47 Ru2 55.52(19)
C52 C46 C47 Ru2 -119.6(2)
O2 Ru2 C47 C48 -70.30(15)
O1 Ru2 C47 C48 -151.89(14)
N2 Ru2 C47 C48 71.3(5)
C46 Ru2 C47 C48 134.3(2)
C51 Ru2 C47 C48 104.01(17)
C49 Ru2 C47 C48 29.51(15)
C50 Ru2 C47 C48 66.58(16)
O2 Ru2 C47 C46 155.37(14)
O1 Ru2 C47 C46 73.78(15)
N2 Ru2 C47 C46 -63.0(5)
C51 Ru2 C47 C46 -30.32(15)
C48 Ru2 C47 C46 -134.3(2)
C49 Ru2 C47 C46 -104.82(17)
C50 Ru2 C47 C46 -67.76(16)
C46 C47 C48 C49 -2.9(4)
Ru2 C47 C48 C49 -54.2(2)
C46 C47 C48 C53 173.7(2)
Ru2 C47 C48 C53 122.4(2)
C46 C47 C48 Ru2 51.3(2)
O2 Ru2 C48 C49 -114.16(15)
O1 Ru2 C48 C49 171.88(13)
N2 Ru2 C48 C49 -32.9(2)
C46 Ru2 C48 C49 103.66(16)
C51 Ru2 C48 C49 66.07(16)
C47 Ru2 C48 C49 131.9(2)
C50 Ru2 C48 C49 28.68(15)
O2 Ru2 C48 C47 113.95(15)
O1 Ru2 C48 C47 39.99(19)
N2 Ru2 C48 C47 -164.77(14)
C46 Ru2 C48 C47 -28.23(15)
C51 Ru2 C48 C47 -65.82(16)
C49 Ru2 C48 C47 -131.9(2)
C50 Ru2 C48 C47 -103.21(17)
O2 Ru2 C48 C53 -1.2(3)
O1 Ru2 C48 C53 -75.2(3)
N2 Ru2 C48 C53 80.0(3)
C46 Ru2 C48 C53 -143.4(3)
C51 Ru2 C48 C53 179.0(3)
C47 Ru2 C48 C53 -115.2(3)
C49 Ru2 C48 C53 112.9(3)
C50 Ru2 C48 C53 141.6(3)
C47 C48 C49 C50 1.0(3)
C53 C48 C49 C50 -175.7(2)
Ru2 C48 C49 C50 -53.2(2)
C47 C48 C49 Ru2 54.1(2)
C53 C48 C49 Ru2 -122.5(2)
O2 Ru2 C49 C50 -156.69(14)
N2 Ru2 C49 C50 -68.95(16)
C46 Ru2 C49 C50 66.50(16)
C51 Ru2 C49 C50 29.39(15)
C48 Ru2 C49 C50 133.2(2)
C47 Ru2 C49 C50 103.67(17)
O2 Ru2 C49 C48 70.12(15)
N2 Ru2 C49 C48 157.86(14)
C46 Ru2 C49 C48 -66.69(15)
C51 Ru2 C49 C48 -103.80(16)
C47 Ru2 C49 C48 -29.52(15)
C50 Ru2 C49 C48 -133.2(2)
C48 C49 C50 C51 0.0(4)
Ru2 C49 C50 C51 -53.0(2)
C48 C49 C50 C54 176.2(2)
Ru2 C49 C50 C54 123.2(2)
C48 C49 C50 Ru2 53.0(2)
O2 Ru2 C50 C49 34.6(2)
O1 Ru2 C50 C49 -164.50(13)
N2 Ru2 C50 C49 114.77(15)
C46 Ru2 C50 C49 -103.88(16)
C51 Ru2 C50 C49 -132.3(2)
C48 Ru2 C50 C49 -28.79(15)
C47 Ru2 C50 C49 -66.12(16)
O2 Ru2 C50 C51 166.96(13)
O1 Ru2 C50 C51 -32.2(2)
N2 Ru2 C50 C51 -112.92(15)
C46 Ru2 C50 C51 28.43(14)
C48 Ru2 C50 C51 103.52(16)
C47 Ru2 C50 C51 66.19(15)
C49 Ru2 C50 C51 132.3(2)
O2 Ru2 C50 C54 -79.9(3)
O1 Ru2 C50 C54 80.9(3)
N2 Ru2 C50 C54 0.2(3)
C46 Ru2 C50 C54 141.5(3)
C51 Ru2 C50 C54 113.1(3)
C48 Ru2 C50 C54 -143.4(3)
C47 Ru2 C50 C54 179.3(3)
C49 Ru2 C50 C54 -114.6(3)
C47 C46 C51 C50 -2.9(3)
C52 C46 C51 C50 172.3(2)
Ru2 C46 C51 C50 52.8(2)
C47 C46 C51 Ru2 -55.71(19)
C52 C46 C51 Ru2 119.5(2)
C49 C50 C51 C46 1.0(3)
C54 C50 C51 C46 -175.3(2)
Ru2 C50 C51 C46 -52.3(2)
C49 C50 C51 Ru2 53.3(2)
C54 C50 C51 Ru2 -123.0(2)
O1 Ru2 C51 C46 -66.19(15)
N2 Ru2 C51 C46 -155.56(14)
C48 Ru2 C51 C46 67.54(15)
C47 Ru2 C51 C46 30.39(14)
C49 Ru2 C51 C46 104.72(16)
C50 Ru2 C51 C46 133.9(2)
O1 Ru2 C51 C50 159.94(13)
N2 Ru2 C51 C50 70.58(15)
C46 Ru2 C51 C50 -133.9(2)
C48 Ru2 C51 C50 -66.32(15)
C47 Ru2 C51 C50 -103.48(16)
C49 Ru2 C51 C50 -29.15(15)
O5 Ru3 C55 C56 161.35(14)
O4 Ru3 C55 C56 -41.04(19)
N3 Ru3 C55 C56 -125.96(15)
C59 Ru3 C55 C56 103.36(16)
C60 Ru3 C55 C56 131.7(2)
C58 Ru3 C55 C56 65.43(15)
C57 Ru3 C55 C56 28.53(14)
O5 Ru3 C55 C60 29.6(2)
O4 Ru3 C55 C60 -172.78(13)
N3 Ru3 C55 C60 102.30(15)
C59 Ru3 C55 C60 -28.37(15)
C56 Ru3 C55 C60 -131.7(2)
C58 Ru3 C55 C60 -66.30(16)
C57 Ru3 C55 C60 -103.21(16)
O5 Ru3 C55 C61 -83.9(3)
O4 Ru3 C55 C61 73.7(3)
N3 Ru3 C55 C61 -11.2(3)
C59 Ru3 C55 C61 -141.9(3)
C60 Ru3 C55 C61 -113.5(3)
C56 Ru3 C55 C61 114.7(3)
C58 Ru3 C55 C61 -179.8(3)
C57 Ru3 C55 C61 143.2(3)
C60 C55 C56 C57 0.3(3)
C61 C55 C56 C57 -176.7(2)
Ru3 C55 C56 C57 -53.1(2)
C60 C55 C56 Ru3 53.4(2)
C61 C55 C56 Ru3 -123.7(2)
O5 Ru3 C56 C55 -115.1(4)
O4 Ru3 C56 C55 150.69(14)
N3 Ru3 C56 C55 59.05(15)
C59 Ru3 C56 C55 -66.77(15)
C60 Ru3 C56 C55 -29.70(14)
C58 Ru3 C56 C55 -104.50(16)
C57 Ru3 C56 C55 -133.8(2)
O5 Ru3 C56 C57 18.7(5)
O4 Ru3 C56 C57 -75.56(14)
N3 Ru3 C56 C57 -167.19(13)
C59 Ru3 C56 C57 66.99(15)
C60 Ru3 C56 C57 104.06(15)
C58 Ru3 C56 C57 29.25(14)
C55 Ru3 C56 C57 133.8(2)
C55 C56 C57 C58 -0.6(3)
Ru3 C56 C57 C58 -53.81(19)
C55 C56 C57 C62 175.3(2)
Ru3 C56 C57 C62 122.0(2)
C55 C56 C57 Ru3 53.2(2)
O5 Ru3 C57 C58 -43.10(17)
O4 Ru3 C57 C58 -119.33(14)
N3 Ru3 C57 C58 153.98(14)
C59 Ru3 C57 C58 29.04(14)
C60 Ru3 C57 C58 66.45(15)
C56 Ru3 C57 C58 132.1(2)
C55 Ru3 C57 C58 103.81(16)
O5 Ru3 C57 C56 -175.17(12)
O4 Ru3 C57 C56 108.59(14)
N3 Ru3 C57 C56 21.9(2)
C59 Ru3 C57 C56 -103.04(16)
C60 Ru3 C57 C56 -65.63(15)
C58 Ru3 C57 C56 -132.1(2)
C55 Ru3 C57 C56 -28.26(14)
O5 Ru3 C57 C62 71.7(3)
O4 Ru3 C57 C62 -4.5(2)
N3 Ru3 C57 C62 -91.2(3)
C59 Ru3 C57 C62 143.9(3)
C60 Ru3 C57 C62 -178.7(2)
C56 Ru3 C57 C62 -113.1(3)
C58 Ru3 C57 C62 114.8(3)
C55 Ru3 C57 C62 -141.3(3)
C56 C57 C58 C59 1.4(3)
C62 C57 C58 C59 -174.4(2)
Ru3 C57 C58 C59 -52.29(19)
C56 C57 C58 Ru3 53.68(19)
C62 C57 C58 Ru3 -122.1(2)
O5 Ru3 C58 C57 148.39(14)
O4 Ru3 C58 C57 66.42(15)
N3 Ru3 C58 C57 -113.6(3)
C59 Ru3 C58 C57 -133.3(2)
C60 Ru3 C58 C57 -103.49(16)
C56 Ru3 C58 C57 -29.49(14)
C55 Ru3 C58 C57 -66.22(15)
O5 Ru3 C58 C59 -78.30(14)
O4 Ru3 C58 C59 -160.27(13)
N3 Ru3 C58 C59 19.7(4)
C60 Ru3 C58 C59 29.83(14)
C56 Ru3 C58 C59 103.82(16)
C57 Ru3 C58 C59 133.3(2)
C55 Ru3 C58 C59 67.09(15)
C57 C58 C59 C60 -2.0(3)
Ru3 C58 C59 C60 -54.74(19)
C57 C58 C59 C63 175.3(2)
Ru3 C58 C59 C63 122.5(2)
C57 C58 C59 Ru3 52.77(19)
O5 Ru3 C59 C60 -123.17(15)
O4 Ru3 C59 C60 163.45(14)
N3 Ru3 C59 C60 -42.36(18)
C56 Ru3 C59 C60 65.35(16)
C58 Ru3 C59 C60 131.2(2)
C57 Ru3 C59 C60 102.72(17)
C55 Ru3 C59 C60 28.40(16)
O5 Ru3 C59 C58 105.67(14)
O4 Ru3 C59 C58 32.3(2)
N3 Ru3 C59 C58 -173.53(13)
C60 Ru3 C59 C58 -131.2(2)
C56 Ru3 C59 C58 -65.81(15)
C57 Ru3 C59 C58 -28.44(14)
C55 Ru3 C59 C58 -102.76(16)
O5 Ru3 C59 C63 -8.6(2)
O4 Ru3 C59 C63 -82.0(3)
N3 Ru3 C59 C63 72.2(2)
C60 Ru3 C59 C63 114.6(3)
C56 Ru3 C59 C63 179.9(2)
C58 Ru3 C59 C63 -114.3(3)
C57 Ru3 C59 C63 -142.7(2)
C55 Ru3 C59 C63 143.0(2)
C58 C59 C60 C55 1.8(3)
C63 C59 C60 C55 -175.5(2)
Ru3 C59 C60 C55 -53.0(2)
C58 C59 C60 Ru3 54.76(19)
C63 C59 C60 Ru3 -122.5(2)
C56 C55 C60 C59 -0.9(3)
C61 C55 C60 C59 176.1(2)
Ru3 C55 C60 C59 52.7(2)
C56 C55 C60 Ru3 -53.6(2)
C61 C55 C60 Ru3 123.5(2)
O5 Ru3 C60 C59 63.38(16)
O4 Ru3 C60 C59 -102.3(4)
N3 Ru3 C60 C59 147.04(15)
C56 Ru3 C60 C59 -104.44(17)
C58 Ru3 C60 C59 -30.24(15)
C57 Ru3 C60 C59 -67.23(15)
C55 Ru3 C60 C59 -133.9(2)
O5 Ru3 C60 C55 -162.76(14)
O4 Ru3 C60 C55 31.6(5)
N3 Ru3 C60 C55 -79.10(16)
C59 Ru3 C60 C55 133.9(2)
C56 Ru3 C60 C55 29.42(15)
C58 Ru3 C60 C55 103.62(17)
C57 Ru3 C60 C55 66.63(16)

loop_
_platon_squeeze_void_nr
_platon_squeeze_void_average_x
_platon_squeeze_void_average_y
_platon_squeeze_void_average_z
_platon_squeeze_void_volume
_platon_squeeze_void_count_electrons
_platon_squeeze_void_content
1 0.000 0.000 0.500 227 30 ' '
